data_2312249
loop_
_publ_author_name
'Shahed, H.'
'Sharma, N.'
'Angst, M.'
'Voigt, J.'
'Per&#xdf;on, J'
'Prakash, P.'
'T&#xf6;rnroos, K W'
'Chernyshov, D.'
'Gildenast, H.'
'Ohl, M.'
'Saffarini, G.'
'Grzechnik, A.'
'Friese, K.'

_publ_section_title
;
 Structural insight into the cooperativity of spin crossover compounds.
;
_journal_issue 'Pt 5'
_journal_name_full 'Acta crystallographica Section B, Structural science, crystal engineering and materials'
_journal_page_first 354
_journal_page_last 367
_journal_paper_doi 10.1107/S2052520623005814
_journal_volume 79
_journal_year 2023
_chemical_formula_sum 'C10.86 H8 Fe0.29 N1.71 S0.57'
_chemical_formula_weight 196.75
_space_group_crystal_system orthorhombic
_space_group_IT_number 56
_space_group_name_Hall '-P 2ab 2ac'
_space_group_name_H-M_alt 'P c c n'
_atom_sites_solution_hydrogens geom
_audit_creation_method SHELXL-2019/2
_cell_angle_alpha 90
_cell_angle_beta 90
_cell_angle_gamma 90
_cell_formula_units_Z 14
_cell_length_a 12.3353(2)
_cell_length_b 14.6851(2)
_cell_length_c 18.2738(2)
_cell_measurement_reflns_used 6229
_cell_measurement_temperature 090(2)
_cell_measurement_theta_max 29.642
_cell_measurement_theta_min 1.969
_cell_volume 3310.21(8)
_computing_structure_refinement 'SHELXL-2019/2 (Sheldrick, 2019)'
_diffrn_ambient_temperature 293(2)
_diffrn_measured_fraction_theta_full 0.984
_diffrn_measured_fraction_theta_max 0.813
_diffrn_measurement_device_type '4-circle diffractometer'
_diffrn_radiation_type Synchrotron
_diffrn_radiation_wavelength 0.65524
_diffrn_reflns_av_R_equivalents 0.0722
_diffrn_reflns_av_unetI/netI 0.0536
_diffrn_reflns_Laue_measured_fraction_full 0.984
_diffrn_reflns_Laue_measured_fraction_max 0.813
_diffrn_reflns_limit_h_max 19
_diffrn_reflns_limit_h_min -19
_diffrn_reflns_limit_k_max 18
_diffrn_reflns_limit_k_min -18
_diffrn_reflns_limit_l_max 29
_diffrn_reflns_limit_l_min -30
_diffrn_reflns_number 34166
_diffrn_reflns_point_group_measured_fraction_full 0.984
_diffrn_reflns_point_group_measured_fraction_max 0.813
_diffrn_reflns_theta_full 23.150
_diffrn_reflns_theta_max 32.972
_diffrn_reflns_theta_min 1.988
_exptl_absorpt_coefficient_mu 0.454
_exptl_crystal_density_diffrn 1.382
_exptl_crystal_description irregular
_exptl_crystal_F_000 1424
_refine_diff_density_max 0.635
_refine_diff_density_min -0.386
_refine_diff_density_rms 0.080
_refine_ls_extinction_method none
_refine_ls_goodness_of_fit_ref 1.126
_refine_ls_hydrogen_treatment constr
_refine_ls_matrix_type full
_refine_ls_number_parameters 213
_refine_ls_number_reflns 6467
_refine_ls_number_restraints 0
_refine_ls_restrained_S_all 1.126
_refine_ls_R_factor_all 0.0968
_refine_ls_R_factor_gt 0.0664
_refine_ls_shift/su_max 0.000
_refine_ls_shift/su_mean 0.000
_refine_ls_structure_factor_coef Fsqd
_refine_ls_weighting_details 'w=1/[\s^2^(Fo^2^)+(0.0458P)^2^+2.3431P] where P=(Fo^2^+2Fc^2^)/3'
_refine_ls_weighting_scheme calc
_refine_ls_wR_factor_gt 0.1245
_refine_ls_wR_factor_ref 0.1363
_reflns_Friedel_coverage 0.000
_reflns_number_gt 4859
_reflns_number_total 6467
_reflns_threshold_expression 'I > 2\s(I)'
_cod_data_source_file Bia_Portho_090K.cif
_cod_data_source_block Bia_dw4400_090K
_cod_depositor_comments 'Adding full bibliography for 2312165--2312274.cif.'
_cod_database_code 2312249
_shelx_shelxl_version_number 2019/2
_shelx_space_group_comment
;
The symmetry employed for this shelxl refinement is uniquely defined
by the following loop, which should always be used as a source of
symmetry information in preference to the above space-group names.
They are only intended as comments.
;

loop_
_space_group_symop_operation_xyz
'x, y, z'
'-x+1/2, -y+1/2, z'
'-x, y+1/2, -z+1/2'
'x+1/2, -y, -z+1/2'
'-x, -y, -z'
'x-1/2, y-1/2, -z'
'x, -y-1/2, z-1/2'
'-x-1/2, y, z-1/2'

loop_
_atom_site_label
_atom_site_type_symbol
_atom_site_fract_x
_atom_site_fract_y
_atom_site_fract_z
_atom_site_U_iso_or_equiv
_atom_site_adp_type
_atom_site_occupancy
_atom_site_site_symmetry_order
_atom_site_calc_flag
_atom_site_refinement_flags_posn
_atom_site_refinement_flags_adp
_atom_site_refinement_flags_occupancy
_atom_site_disorder_assembly
_atom_site_disorder_group
Fe01 Fe 0.750000 0.750000 0.59011(2) 0.01905(9) Uani 1 2 d S T P . .
S002 S 0.84741(4) 0.55992(4) 0.39212(3) 0.02743(12) Uani 1 1 d . . . . .
N003 N 0.72524(13) 0.83928(12) 0.66855(9) 0.0205(3) Uani 1 1 d . . . . .
N004 N 0.79075(14) 0.66498(12) 0.51387(9) 0.0241(3) Uani 1 1 d . . . . .
N005 N 0.89583(13) 0.80316(12) 0.59555(9) 0.0217(3) Uani 1 1 d . . . . .
C006 C 0.62707(15) 0.84943(14) 0.70942(10) 0.0207(4) Uani 1 1 d . . . . .
C007 C 0.53208(16) 0.87501(15) 0.67369(10) 0.0223(4) Uani 1 1 d . . . . .
H007 H 0.532604 0.886877 0.623702 0.027 Uiso 1 1 calc R U . . .
C008 C 0.90885(16) 0.86551(15) 0.64919(11) 0.0239(4) Uani 1 1 d . . . . .
C009 C 0.81007(17) 0.88293(14) 0.68990(11) 0.0234(4) Uani 1 1 d . . . . .
H009 H 0.808120 0.923250 0.729119 0.028 Uiso 1 1 calc R U . . .
C00A C 0.62564(16) 0.83145(15) 0.78419(11) 0.0237(4) Uani 1 1 d . . . . .
H00A H 0.688961 0.814135 0.808050 0.028 Uiso 1 1 calc R U . . .
C00B C 0.43370(16) 0.86567(14) 0.78857(11) 0.0227(4) Uani 1 1 d . . . . .
C00C C 0.43692(16) 0.88258(14) 0.71334(11) 0.0224(4) Uani 1 1 d . . . . .
H00C H 0.373517 0.899335 0.689317 0.027 Uiso 1 1 calc R U . . .
C00D C 0.81284(15) 0.62206(15) 0.46282(11) 0.0221(4) Uani 1 1 d . . . . .
C00E C 0.52953(17) 0.83944(15) 0.82300(11) 0.0251(4) Uani 1 1 d . . . . .
H00E H 0.529019 0.827077 0.872912 0.030 Uiso 1 1 calc R U . . .
C00F C 0.33221(16) 0.87995(15) 0.83103(11) 0.0244(4) Uani 1 1 d . . . . .
C00G C 0.98228(17) 0.78311(16) 0.55348(11) 0.0260(4) Uani 1 1 d . . . . .
H00G H 0.974409 0.740888 0.515929 0.031 Uiso 1 1 calc R U . . .
C00H C 0.33733(19) 0.91362(16) 0.90219(11) 0.0282(4) Uani 1 1 d . . . . .
H00H H 0.404517 0.925683 0.923151 0.034 Uiso 1 1 calc R U . . .
C00I C 1.00695(18) 0.90888(17) 0.66256(13) 0.0302(5) Uani 1 1 d . . . . .
H00I H 1.013220 0.951491 0.699970 0.036 Uiso 1 1 calc R U . . .
C00J C 0.23024(17) 0.86213(16) 0.80094(12) 0.0277(4) Uani 1 1 d . . . . .
H00J H 0.225087 0.839638 0.753493 0.033 Uiso 1 1 calc R U . . .
C00K C 0.13628(18) 0.87771(17) 0.84125(14) 0.0330(5) Uani 1 1 d . . . . .
H00K H 0.068854 0.865447 0.820720 0.040 Uiso 1 1 calc R U . . .
C00L C 1.09512(18) 0.88741(18) 0.61910(14) 0.0336(5) Uani 1 1 d . . . . .
H00L H 1.161727 0.915574 0.626578 0.040 Uiso 1 1 calc R U . . .
C00M C 0.2436(2) 0.92944(18) 0.94229(12) 0.0334(5) Uani 1 1 d . . . . .
H00M H 0.248474 0.952174 0.989679 0.040 Uiso 1 1 calc R U . . .
C00N C 0.1431(2) 0.91154(18) 0.91205(14) 0.0350(5) Uani 1 1 d . . . . .
H00N H 0.080366 0.922098 0.938993 0.042 Uiso 1 1 calc R U . . .
C00O C 1.08246(18) 0.82336(17) 0.56438(13) 0.0322(5) Uani 1 1 d . . . . .
H00O H 1.140991 0.807365 0.534995 0.039 Uiso 1 1 calc R U . . .

loop_
_atom_site_aniso_label
_atom_site_aniso_U_11
_atom_site_aniso_U_22
_atom_site_aniso_U_33
_atom_site_aniso_U_23
_atom_site_aniso_U_13
_atom_site_aniso_U_12
Fe01 0.01940(16) 0.0208(2) 0.01698(16) 0.000 0.000 -0.00075(15)
S002 0.0274(2) 0.0332(3) 0.0217(2) -0.0049(2) 0.00517(18) -0.0002(2)
N003 0.0223(7) 0.0207(9) 0.0185(7) 0.0008(6) -0.0008(5) 0.0005(6)
N004 0.0252(8) 0.0246(9) 0.0225(8) 0.0008(7) 0.0015(6) -0.0012(7)
N005 0.0226(7) 0.0225(9) 0.0200(7) 0.0043(6) 0.0004(6) -0.0014(6)
C006 0.0233(8) 0.0181(10) 0.0205(8) -0.0003(7) 0.0005(6) 0.0010(7)
C007 0.0250(8) 0.0225(10) 0.0194(8) 0.0004(7) -0.0013(6) 0.0014(7)
C008 0.0235(9) 0.0237(11) 0.0245(9) 0.0039(8) -0.0023(7) -0.0024(8)
C009 0.0275(9) 0.0208(10) 0.0221(8) -0.0013(7) -0.0020(7) -0.0015(8)
C00A 0.0250(8) 0.0246(11) 0.0215(8) 0.0000(7) -0.0022(7) 0.0049(7)
C00B 0.0251(9) 0.0203(10) 0.0225(9) -0.0005(7) 0.0002(7) 0.0041(7)
C00C 0.0243(8) 0.0207(10) 0.0222(8) 0.0008(7) -0.0020(7) 0.0037(7)
C00D 0.0196(8) 0.0245(11) 0.0222(8) 0.0027(7) -0.0002(6) -0.0017(7)
C00E 0.0278(9) 0.0284(11) 0.0193(8) 0.0024(8) 0.0011(7) 0.0064(8)
C00F 0.0261(9) 0.0221(11) 0.0250(9) 0.0043(7) 0.0028(7) 0.0071(8)
C00G 0.0242(9) 0.0292(11) 0.0247(9) 0.0054(8) 0.0035(7) -0.0004(8)
C00H 0.0315(10) 0.0297(12) 0.0234(9) 0.0025(8) 0.0012(8) 0.0092(9)
C00I 0.0260(9) 0.0307(12) 0.0339(11) 0.0022(9) -0.0063(8) -0.0061(8)
C00J 0.0275(10) 0.0276(12) 0.0281(10) 0.0018(8) 0.0016(7) 0.0061(8)
C00K 0.0252(10) 0.0342(13) 0.0398(12) 0.0066(10) 0.0034(9) 0.0080(9)
C00L 0.0223(9) 0.0398(14) 0.0388(12) 0.0096(10) -0.0037(8) -0.0077(9)
C00M 0.0385(12) 0.0363(13) 0.0255(9) 0.0036(9) 0.0062(9) 0.0161(10)
C00N 0.0330(11) 0.0358(14) 0.0361(11) 0.0074(10) 0.0102(9) 0.0147(10)
C00O 0.0227(9) 0.0396(14) 0.0342(11) 0.0115(10) 0.0038(8) -0.0019(9)

loop_
_atom_type_symbol
_atom_type_description
_atom_type_scat_dispersion_real
_atom_type_scat_dispersion_imag
_atom_type_scat_source
Fe Fe 0.3265 0.6960 'International Tables Vol C Tables 4.2.6.8 and 6.1.1.4'
C C 0.0024 0.0013 'International Tables Vol C Tables 4.2.6.8 and 6.1.1.4'
H H 0.0000 0.0000 'International Tables Vol C Tables 4.2.6.8 and 6.1.1.4'
N N 0.0049 0.0027 'International Tables Vol C Tables 4.2.6.8 and 6.1.1.4'
S S 0.1051 0.1002 'International Tables Vol C Tables 4.2.6.8 and 6.1.1.4'

loop_
_geom_angle_atom_site_label_1
_geom_angle_atom_site_label_2
_geom_angle_atom_site_label_3
_geom_angle
_geom_angle_site_symmetry_1
_geom_angle_site_symmetry_3
_geom_angle_publ_flag
N004 Fe01 N004 88.02(11) . 2_665 ?
N004 Fe01 N005 91.02(7) . 2_665 ?
N004 Fe01 N005 93.15(7) 2_665 2_665 ?
N004 Fe01 N005 93.15(7) . . ?
N004 Fe01 N005 91.02(7) 2_665 . ?
N005 Fe01 N005 174.20(10) 2_665 . ?
N004 Fe01 N003 93.11(7) . 2_665 ?
N004 Fe01 N003 173.87(7) 2_665 2_665 ?
N005 Fe01 N003 80.81(7) 2_665 2_665 ?
N005 Fe01 N003 94.93(7) . 2_665 ?
N004 Fe01 N003 173.87(7) . . ?
N004 Fe01 N003 93.11(7) 2_665 . ?
N005 Fe01 N003 94.93(7) 2_665 . ?
N005 Fe01 N003 80.81(7) . . ?
N003 Fe01 N003 86.41(10) 2_665 . ?
C009 N003 C006 118.54(17) . . ?
C009 N003 Fe01 115.25(14) . . ?
C006 N003 Fe01 125.56(13) . . ?
C00D N004 Fe01 172.29(17) . . ?
C00G N005 C008 117.91(18) . . ?
C00G N005 Fe01 127.55(15) . . ?
C008 N005 Fe01 114.52(13) . . ?
C00A C006 C007 120.04(18) . . ?
C00A C006 N003 120.24(17) . . ?
C007 C006 N003 119.70(17) . . ?
C00C C007 C006 119.33(18) . . ?
N005 C008 C00I 122.8(2) . . ?
N005 C008 C009 113.07(17) . . ?
C00I C008 C009 124.1(2) . . ?
N003 C009 C008 116.07(19) . . ?
C00E C00A C006 119.80(18) . . ?
C00E C00B C00C 117.98(18) . . ?
C00E C00B C00F 121.16(18) . . ?
C00C C00B C00F 120.79(18) . . ?
C007 C00C C00B 121.66(18) . . ?
N004 C00D S002 178.12(19) . . ?
C00A C00E C00B 121.19(18) . . ?
C00H C00F C00J 118.34(19) . . ?
C00H C00F C00B 119.92(19) . . ?
C00J C00F C00B 121.73(19) . . ?
N005 C00G C00O 122.1(2) . . ?
C00M C00H C00F 121.0(2) . . ?
C00L C00I C008 118.6(2) . . ?
C00K C00J C00F 120.7(2) . . ?
C00N C00K C00J 120.1(2) . . ?
C00O C00L C00I 118.8(2) . . ?
C00N C00M C00H 120.3(2) . . ?
C00M C00N C00K 119.6(2) . . ?
C00L C00O C00G 119.7(2) . . ?

loop_
_geom_bond_atom_site_label_1
_geom_bond_atom_site_label_2
_geom_bond_distance
_geom_bond_site_symmetry_2
_geom_bond_publ_flag
Fe01 N004 1.9371(18) . ?
Fe01 N004 1.9371(18) 2_665 ?
Fe01 N005 1.9635(17) 2_665 ?
Fe01 N005 1.9635(17) . ?
Fe01 N003 1.9663(17) 2_665 ?
Fe01 N003 1.9663(17) . ?
S002 C00D 1.638(2) . ?
N003 C009 1.288(3) . ?
N003 C006 1.430(2) . ?
N004 C00D 1.158(3) . ?
N005 C00G 1.347(3) . ?
N005 C008 1.351(3) . ?
C006 C00A 1.392(3) . ?
C006 C007 1.393(3) . ?
C007 C00C 1.384(3) . ?
C008 C00I 1.389(3) . ?
C008 C009 1.450(3) . ?
C00A C00E 1.386(3) . ?
C00B C00E 1.393(3) . ?
C00B C00C 1.398(3) . ?
C00B C00F 1.488(3) . ?
C00F C00H 1.393(3) . ?
C00F C00J 1.397(3) . ?
C00G C00O 1.384(3) . ?
C00H C00M 1.388(3) . ?
C00I C00L 1.383(3) . ?
C00J C00K 1.392(3) . ?
C00K C00N 1.388(4) . ?
C00L C00O 1.382(4) . ?
C00M C00N 1.383(4) . ?
